data_7126423
loop_
_publ_author_name
'Fueyo-Gonz\'alez, Francisco'
'Garcia-Fernandez, Emilio'
'Mart\'inez, David'
'Infantes, Lourdes'
'Orte, Angel'
'Gonz\'alez-Vera, Juan A'
'Herranz, Rosario'

_publ_section_title
;
 Smart lanthanide antennas for sensing water.
;
_journal_issue 41
_journal_name_full 'Chemical communications (Cambridge, England)'
_journal_page_first 5484
_journal_page_last 5487
_journal_paper_doi 10.1039/d0cc01725f
_journal_volume 56
_journal_year 2020
_chemical_formula_moiety 'C29 H30 Eu F3 N2 O15 S, 2(C F3 O3 S), C H Cl3'
_chemical_formula_sum 'C32 H31 Cl3 Eu F9 N2 O21 S3'
_chemical_formula_weight 1305.08
_space_group_crystal_system monoclinic
_space_group_IT_number 15
_space_group_name_Hall '-C 2yc'
_space_group_name_H-M_alt 'C 1 2/c 1'
_atom_sites_solution_hydrogens mixed
_atom_sites_solution_primary heavy
_audit_creation_date 2020-01-24
_audit_creation_method
;
Olex2 1.2
(compiled May 18 2018 14:05:52 for OlexSys, GUI svn.r5506)
;
_audit_update_record
;
2020-01-29 deposited with the CCDC.	2020-04-21 downloaded from the CCDC.
;
_cell_angle_alpha 90
_cell_angle_beta 115.444(5)
_cell_angle_gamma 90
_cell_formula_units_Z 8
_cell_length_a 27.777(8)
_cell_length_b 14.2710(13)
_cell_length_c 26.5020(19)
_cell_measurement_temperature 100(2)
_cell_volume 9487(3)
_computing_molecular_graphics 'Olex2 (Dolomanov et al., 2009)'
_computing_publication_material 'Olex2 (Dolomanov et al., 2009)'
_computing_structure_refinement 'ShelXL (Sheldrick, 2015)'
_computing_structure_solution 'ShelXS-86 Patterson'
_diffrn_ambient_temperature 100(2)
_diffrn_measured_fraction_theta_full 0.990
_diffrn_measured_fraction_theta_max 0.946
_diffrn_radiation_wavelength 0.79473
_diffrn_reflns_av_R_equivalents 0.1306
_diffrn_reflns_av_unetI/netI 0.0817
_diffrn_reflns_Laue_measured_fraction_full 0.990
_diffrn_reflns_Laue_measured_fraction_max 0.946
_diffrn_reflns_limit_h_max 37
_diffrn_reflns_limit_h_min -37
_diffrn_reflns_limit_k_max 18
_diffrn_reflns_limit_k_min -18
_diffrn_reflns_limit_l_max 35
_diffrn_reflns_limit_l_min -35
_diffrn_reflns_number 60126
_diffrn_reflns_point_group_measured_fraction_full 0.990
_diffrn_reflns_point_group_measured_fraction_max 0.946
_diffrn_reflns_theta_full 28.479
_diffrn_reflns_theta_max 32.067
_diffrn_reflns_theta_min 1.816
_diffrn_source synchrotron
_exptl_absorpt_coefficient_mu 2.340
_exptl_crystal_density_diffrn 1.828
_exptl_crystal_F_000 5184
_refine_diff_density_max 7.526
_refine_diff_density_min -4.509
_refine_diff_density_rms 0.425
_refine_ls_extinction_method none
_refine_ls_goodness_of_fit_ref 1.781
_refine_ls_hydrogen_treatment constr
_refine_ls_matrix_type full
_refine_ls_number_parameters 648
_refine_ls_number_reflns 11209
_refine_ls_number_restraints 0
_refine_ls_restrained_S_all 1.781
_refine_ls_R_factor_all 0.1879
_refine_ls_R_factor_gt 0.1521
_refine_ls_shift/su_max 0.001
_refine_ls_shift/su_mean 0.000
_refine_ls_structure_factor_coef Fsqd
_refine_ls_weighting_details 'w=1/[\s^2^(Fo^2^)+(0.2000P)^2^] where P=(Fo^2^+2Fc^2^)/3'
_refine_ls_weighting_scheme calc
_refine_ls_wR_factor_gt 0.3876
_refine_ls_wR_factor_ref 0.4581
_reflns_Friedel_coverage 0.000
_reflns_number_gt 7382
_reflns_number_total 11209
_reflns_threshold_expression 'I > 2\s(I)'
_cod_data_source_file d0cc01725f2.cif
_cod_data_source_block fjf190eutriflato
_cod_depositor_comments 'Adding full bibliography for 7126421--7126424.cif.'
_cod_database_code 7126423
_shelx_shelxl_version_number 2018/3
_shelx_space_group_comment
;
The symmetry employed for this shelxl refinement is uniquely defined
by the following loop, which should always be used as a source of
symmetry information in preference to the above space-group names.
They are only intended as comments.
;
_olex2_refinement_description
;
1. Fixed Uiso
 At 1.2 times of:
  All C(H) groups, All N(H) groups
 At 1.5 times of:
  All C(H,H,H) groups, All O(H,H) groups
2.a Rotating group:
 O1W(H1WA,H1WB), O2W(H2WA,H2WB), O3W(H3WA,H3WB), O4W(H4WA,H4WB)
2.b Ternary CH refined with riding coordinates:
 C4(H4)
2.c Aromatic/amide H refined with riding coordinates:
 N11(H11), C14(H14), C15(H15), C16(H16), C17(H17), N21(H21), C24(H24),
 C25(H25), C26(H26), C27(H27)
2.d Idealised Me refined as rotating group:
 C13C(H13A,H13B,H13C), C18A(H18A,H18B,H18C), C23C(H23A,H23B,H23C), C28A(H28A,
 H28B,H28C)
;
_olex2_submission_special_instructions 'No special instructions were received'

loop_
_space_group_symop_operation_xyz
'x, y, z'
'-x, y, -z+1/2'
'x+1/2, y+1/2, z'
'-x+1/2, y+1/2, -z+1/2'
'-x, -y, -z'
'x, -y, z-1/2'
'-x+1/2, -y+1/2, -z'
'x+1/2, -y+1/2, z-1/2'

loop_
_atom_site_label
_atom_site_type_symbol
_atom_site_fract_x
_atom_site_fract_y
_atom_site_fract_z
_atom_site_U_iso_or_equiv
_atom_site_adp_type
_atom_site_occupancy
_atom_site_site_symmetry_order
_atom_site_calc_flag
_atom_site_refinement_flags_posn
_atom_site_refinement_flags_adp
_atom_site_refinement_flags_occupancy
_atom_site_disorder_assembly
_atom_site_disorder_group
Eu1 Eu 0.27075(3) 0.62859(4) 0.76380(2) 0.0413(3) Uani 1 1 d . . . . .
O1W O 0.1951(5) 0.6579(10) 0.7895(6) 0.066(3) Uani 1 1 d . . . . .
H1WA H 0.185791 0.606211 0.799946 0.100 Uiso 1 1 d GR . . . .
H1WB H 0.166755 0.674623 0.760265 0.100 Uiso 1 1 d GR . . . .
O2W O 0.2219(4) 0.7720(7) 0.7176(4) 0.049(2) Uani 1 1 d . . . . .
H2WA H 0.199209 0.760268 0.682948 0.074 Uiso 1 1 d GR . . . .
H2WB H 0.243621 0.813321 0.713876 0.074 Uiso 1 1 d GR . . . .
O3W O 0.3342(4) 0.7187(6) 0.7441(3) 0.051(3) Uani 1 1 d . . . . .
H3WA H 0.334985 0.698190 0.714033 0.076 Uiso 1 1 d GR . . . .
H3WB H 0.366015 0.708850 0.769331 0.076 Uiso 1 1 d GR . . . .
O4W O 0.2734(4) 0.5116(7) 0.8318(4) 0.049(2) Uani 1 1 d . . . . .
H4WA H 0.299962 0.522115 0.862805 0.073 Uiso 1 1 d GR . . . .
H4WB H 0.279665 0.457880 0.821891 0.073 Uiso 1 1 d GR . . . .
O12A O 0.2955(4) 0.7453(7) 0.8353(3) 0.049(3) Uani 1 1 d . . . . .
O13B O 0.3628(4) 0.6102(7) 0.8362(3) 0.046(2) Uani 1 1 d . . . . .
O13C O 0.4366(4) 0.5986(7) 0.9165(4) 0.056(3) Uani 1 1 d . . . . .
O18A O 0.2528(6) 0.8889(8) 0.9761(5) 0.062(3) Uani 1 1 d . . . . .
N11 N 0.2972(5) 0.7901(8) 0.9178(4) 0.045(3) Uani 1 1 d . . . . .
H11 H 0.269892 0.824978 0.899809 0.054 Uiso 1 1 calc R . . . .
C12 C 0.3177(6) 0.7390(9) 0.8881(5) 0.048(4) Uani 1 1 d . . . . .
C13 C 0.3661(4) 0.6825(8) 0.9187(5) 0.037(3) Uani 1 1 d . . . . .
C13A C 0.3878(5) 0.6824(9) 0.9763(5) 0.040(3) Uani 1 1 d . . . . .
C13B C 0.3875(5) 0.6266(8) 0.8862(6) 0.044(3) Uani 1 1 d . . . . .
C13C C 0.4591(6) 0.5371(13) 0.8878(7) 0.061(4) Uani 1 1 d . . . . .
H13A H 0.451533 0.562324 0.851617 0.092 Uiso 1 1 calc GR . . . .
H13B H 0.443624 0.475795 0.883720 0.092 Uiso 1 1 calc GR . . . .
H13C H 0.497044 0.532737 0.909391 0.092 Uiso 1 1 calc GR . . . .
C14 C 0.4364(7) 0.6343(10) 1.0198(5) 0.053(4) Uani 1 1 d . . . . .
H14 H 0.460100 0.594759 1.013914 0.064 Uiso 1 1 calc R . . . .
C15 C 0.4379(8) 0.6655(17) 1.0762(6) 0.075(6) Uani 1 1 d . . . . .
H15 H 0.462728 0.647680 1.111637 0.090 Uiso 1 1 calc R . . . .
C15A C 0.3903(8) 0.7319(13) 1.0624(5) 0.068(5) Uani 1 1 d . . . . .
C16 C 0.3689(7) 0.7789(13) 1.0917(5) 0.060(4) Uani 1 1 d . . . . .
H16 H 0.385267 0.775058 1.130489 0.072 Uiso 1 1 calc R . . . .
C17 C 0.3214(8) 0.8355(13) 1.0650(6) 0.067(5) Uani 1 1 d . . . . .
H17 H 0.307751 0.867940 1.086459 0.081 Uiso 1 1 calc R . . . .
C18 C 0.2958(7) 0.8411(11) 1.0060(6) 0.055(4) Uani 1 1 d . . . . .
C18A C 0.2290(7) 0.9455(12) 1.0048(7) 0.062(4) Uani 1 1 d . . . . .
H18A H 0.198918 0.978783 0.977824 0.092 Uiso 1 1 calc GR . . . .
H18B H 0.254844 0.989461 1.028782 0.092 Uiso 1 1 calc GR . . . .
H18C H 0.217523 0.905696 1.026700 0.092 Uiso 1 1 calc GR . . . .
C19A C 0.3180(5) 0.7884(10) 0.9748(5) 0.048(3) Uani 1 1 d . . . . .
C19B C 0.3647(6) 0.7353(10) 1.0030(5) 0.053(4) Uani 1 1 d . . . . .
O22A O 0.2020(4) 0.5197(8) 0.7184(3) 0.051(3) Uani 1 1 d . . . . .
O23B O 0.2426(5) 0.6299(6) 0.6627(4) 0.049(3) Uani 1 1 d . . . . .
O23C O 0.2105(4) 0.6057(7) 0.5717(4) 0.045(2) Uani 1 1 d . . . . .
O28A O 0.0609(4) 0.2863(7) 0.6666(4) 0.051(2) Uani 1 1 d . . . . .
N21 N 0.1309(4) 0.4270(7) 0.6693(4) 0.040(2) Uani 1 1 d . . . . .
H21 H 0.132075 0.406625 0.700360 0.048 Uiso 1 1 calc R . . . .
C22 C 0.1686(6) 0.4913(10) 0.6700(5) 0.051(4) Uani 1 1 d . . . . .
C23 C 0.1677(5) 0.5255(9) 0.6184(4) 0.039(3) Uani 1 1 d . . . . .
C23A C 0.1278(5) 0.4962(10) 0.5686(5) 0.043(3) Uani 1 1 d . . . . .
C23B C 0.2102(5) 0.5913(9) 0.6209(4) 0.040(3) Uani 1 1 d . . . . .
C23C C 0.2509(7) 0.6650(12) 0.5734(6) 0.056(4) Uani 1 1 d . . . . .
H23A H 0.248297 0.672915 0.536359 0.085 Uiso 1 1 calc GR . . . .
H23B H 0.284860 0.638317 0.597032 0.085 Uiso 1 1 calc GR . . . .
H23C H 0.247279 0.724853 0.588015 0.085 Uiso 1 1 calc GR . . . .
C24 C 0.1140(5) 0.5122(9) 0.5071(4) 0.038(3) Uani 1 1 d . . . . .
H24 H 0.132653 0.548974 0.492583 0.046 Uiso 1 1 calc R . . . .
C25 C 0.0640(6) 0.4567(10) 0.4744(5) 0.047(3) Uani 1 1 d . . . . .
H25 H 0.044773 0.454977 0.435773 0.057 Uiso 1 1 calc R . . . .
C25A C 0.0513(6) 0.4047(9) 0.5165(5) 0.048(3) Uani 1 1 d . . . . .
C26 C 0.0132(6) 0.3418(9) 0.5147(6) 0.049(4) Uani 1 1 d . . . . .
H26 H -0.013479 0.323357 0.480435 0.059 Uiso 1 1 calc R . . . .
C27 C 0.0145(6) 0.3045(9) 0.5652(6) 0.051(4) Uani 1 1 d . . . . .
H27 H -0.012411 0.263931 0.563369 0.061 Uiso 1 1 calc R . . . .
C28 C 0.0541(5) 0.3270(9) 0.6162(6) 0.045(3) Uani 1 1 d . . . . .
C28A C 0.0152(6) 0.2677(15) 0.6766(8) 0.067(5) Uani 1 1 d . . . . .
H28A H -0.016407 0.271410 0.642086 0.101 Uiso 1 1 calc GR . . . .
H28B H 0.013250 0.313180 0.702401 0.101 Uiso 1 1 calc GR . . . .
H28C H 0.018083 0.206095 0.692207 0.101 Uiso 1 1 calc GR . . . .
C29A C 0.0917(5) 0.3953(9) 0.6200(5) 0.040(3) Uani 1 1 d . . . . .
C29B C 0.0900(6) 0.4294(9) 0.5701(5) 0.044(3) Uani 1 1 d . . . . .
S1 S 0.32283(15) 0.4347(2) 0.70270(13) 0.0483(9) Uani 1 1 d . . . . .
O11 O 0.3150(4) 0.5033(7) 0.7407(3) 0.046(2) Uani 1 1 d . . . . .
O12 O 0.3365(5) 0.3432(8) 0.7261(5) 0.067(4) Uani 1 1 d . . . . .
O13 O 0.2831(5) 0.4352(9) 0.6471(4) 0.065(3) Uani 1 1 d . . . . .
C1 C 0.3826(9) 0.4742(14) 0.6991(8) 0.068(5) Uani 1 1 d . . . . .
F11 F 0.4230(5) 0.4863(11) 0.7490(5) 0.097(4) Uani 1 1 d . . . . .
F12 F 0.3967(6) 0.4196(13) 0.6687(7) 0.113(5) Uani 1 1 d . . . . .
F13 F 0.3753(6) 0.5594(11) 0.6749(6) 0.106(5) Uani 1 1 d . . . . .
S2 S 0.12297(15) 0.8525(3) 0.56208(14) 0.0508(9) Uani 1 1 d . . . . .
O21 O 0.1579(5) 0.7850(9) 0.6001(4) 0.066(3) Uani 1 1 d . . . . .
O22 O 0.0690(5) 0.8373(10) 0.5427(5) 0.070(3) Uani 1 1 d . . . . .
O23 O 0.1385(5) 0.9478(8) 0.5778(5) 0.074(4) Uani 1 1 d . . . . .
C2 C 0.1327(6) 0.8391(12) 0.4984(6) 0.054(4) Uani 1 1 d . . . . .
F21 F 0.1202(5) 0.7527(7) 0.4782(4) 0.071(3) Uani 1 1 d . . . . .
F22 F 0.1034(5) 0.8968(8) 0.4589(4) 0.080(3) Uani 1 1 d . . . . .
F23 F 0.1838(5) 0.8497(9) 0.5087(5) 0.080(3) Uani 1 1 d . . . . .
S3 S 0.35097(19) 0.9264(3) 0.67864(14) 0.0572(10) Uani 1 1 d . . . . .
O31 O 0.3034(6) 0.8760(8) 0.6732(6) 0.068(3) Uani 1 1 d . . . . .
O32 O 0.3431(7) 1.0216(9) 0.6620(6) 0.081(4) Uani 1 1 d . . . . .
O33 O 0.3954(9) 0.9073(12) 0.7302(4) 0.110(7) Uani 1 1 d . . . . .
C3 C 0.3645(8) 0.8708(12) 0.6256(7) 0.061(5) Uani 1 1 d . . . . .
F31 F 0.3247(6) 0.8764(8) 0.5753(4) 0.087(4) Uani 1 1 d . . . . .
F32 F 0.4061(5) 0.9117(10) 0.6199(5) 0.085(3) Uani 1 1 d . . . . .
F33 F 0.3789(4) 0.7813(8) 0.6368(4) 0.071(3) Uani 1 1 d . . . . .
C4 C 0.0571(12) 0.6280(18) 0.7014(8) 0.094(8) Uani 1 1 d . . . . .
H4 H 0.085995 0.587749 0.726519 0.113 Uiso 1 1 calc R . . . .
Cl41 Cl 0.0003(3) 0.5601(5) 0.6763(2) 0.124(3) Uani 1 1 d . . . . .
Cl42 Cl 0.0746(3) 0.6609(6) 0.6460(2) 0.106(2) Uani 1 1 d . . . . .
Cl43 Cl 0.0566(3) 0.7212(6) 0.7386(3) 0.119(3) Uani 1 1 d . . . . .

loop_
_atom_site_aniso_label
_atom_site_aniso_U_11
_atom_site_aniso_U_22
_atom_site_aniso_U_33
_atom_site_aniso_U_23
_atom_site_aniso_U_13
_atom_site_aniso_U_12
Eu1 0.0491(5) 0.0345(4) 0.0221(4) 0.00084(19) -0.0020(3) -0.0039(2)
O1W 0.060(7) 0.063(7) 0.077(8) 0.013(6) 0.031(6) 0.016(6)
O2W 0.066(6) 0.036(5) 0.029(4) 0.007(4) 0.003(4) 0.006(4)
O3W 0.068(6) 0.036(5) 0.031(4) 0.017(4) 0.005(4) -0.028(4)
O4W 0.054(5) 0.036(5) 0.035(4) 0.016(4) 0.000(4) -0.007(4)
O12A 0.060(6) 0.041(5) 0.024(4) 0.002(4) -0.004(4) -0.004(4)
O13B 0.052(5) 0.041(5) 0.026(4) -0.012(4) 0.000(4) -0.002(4)
O13C 0.048(5) 0.042(5) 0.043(5) -0.001(4) -0.013(4) -0.001(4)
O18A 0.086(9) 0.044(6) 0.045(5) -0.002(5) 0.016(5) 0.003(5)
N11 0.049(6) 0.038(6) 0.031(5) -0.001(4) 0.002(4) 0.000(4)
C12 0.054(7) 0.033(6) 0.026(5) 0.007(5) -0.012(5) -0.010(5)
C13 0.034(5) 0.030(5) 0.031(5) -0.004(4) -0.001(4) -0.008(4)
C13A 0.042(6) 0.034(6) 0.030(5) 0.000(5) 0.003(4) -0.012(5)
C13B 0.034(6) 0.034(6) 0.044(7) 0.002(5) 0.000(5) 0.000(4)
C13C 0.047(8) 0.060(10) 0.064(9) -0.001(8) 0.011(7) 0.002(7)
C14 0.063(9) 0.047(8) 0.025(5) 0.007(5) -0.004(6) -0.003(6)
C15 0.072(11) 0.096(14) 0.030(6) 0.016(8) -0.005(7) -0.009(10)
C15A 0.082(11) 0.068(11) 0.021(5) 0.005(6) -0.007(6) -0.020(9)
C16 0.073(10) 0.065(10) 0.026(5) -0.003(6) 0.007(6) -0.018(8)
C17 0.097(13) 0.055(10) 0.035(7) -0.007(7) 0.014(7) -0.012(9)
C18 0.075(10) 0.041(7) 0.034(6) -0.002(6) 0.009(6) 0.002(7)
C18A 0.078(11) 0.044(8) 0.063(9) -0.017(7) 0.031(8) -0.010(7)
C19A 0.050(7) 0.036(6) 0.034(6) -0.008(5) -0.006(5) -0.011(5)
C19B 0.065(9) 0.043(7) 0.024(5) 0.008(5) -0.007(5) -0.005(6)
O22A 0.060(5) 0.059(6) 0.015(3) -0.001(4) -0.002(3) -0.012(5)
O23B 0.071(7) 0.031(5) 0.024(4) 0.003(3) 0.002(4) -0.010(4)
O23C 0.049(5) 0.040(5) 0.031(4) 0.007(4) 0.004(4) 0.001(4)
O28A 0.052(5) 0.045(5) 0.035(4) 0.002(4) 0.000(4) 0.004(4)
N21 0.050(6) 0.027(5) 0.026(4) 0.009(4) 0.000(4) -0.004(4)
C22 0.052(7) 0.039(7) 0.029(5) -0.009(5) -0.013(5) 0.005(6)
C23 0.046(6) 0.038(6) 0.024(5) 0.002(4) 0.006(4) 0.009(5)
C23A 0.049(7) 0.040(7) 0.028(5) 0.004(5) 0.005(5) -0.004(5)
C23B 0.049(6) 0.035(6) 0.023(5) 0.005(4) 0.004(4) 0.012(5)
C23C 0.068(9) 0.052(9) 0.034(6) 0.015(6) 0.007(6) -0.009(7)
C24 0.048(6) 0.041(6) 0.019(4) 0.004(4) 0.007(4) -0.003(5)
C25 0.057(8) 0.040(7) 0.036(6) -0.001(5) 0.012(5) 0.002(6)
C25A 0.062(8) 0.030(6) 0.030(5) -0.007(5) -0.001(5) -0.002(5)
C26 0.058(8) 0.027(6) 0.039(6) 0.001(5) -0.001(6) -0.004(5)
C27 0.051(7) 0.024(5) 0.051(7) -0.007(5) -0.004(6) -0.003(5)
C28 0.039(6) 0.031(6) 0.048(6) -0.003(5) 0.003(5) 0.001(5)
C28A 0.044(7) 0.077(12) 0.083(11) 0.000(9) 0.029(7) -0.013(7)
C29A 0.040(6) 0.030(5) 0.029(5) 0.003(5) -0.003(4) 0.002(5)
C29B 0.053(7) 0.033(6) 0.027(5) -0.004(5) -0.001(5) 0.006(5)
S1 0.062(2) 0.0340(16) 0.0351(14) -0.0037(12) 0.0073(13) 0.0004(14)
O11 0.057(5) 0.041(5) 0.033(4) -0.009(4) 0.012(4) 0.010(4)
O12 0.079(8) 0.033(5) 0.061(6) -0.005(5) 0.003(6) -0.005(5)
O13 0.078(7) 0.064(7) 0.037(5) -0.014(5) 0.011(5) -0.015(6)
C1 0.088(13) 0.052(10) 0.061(9) -0.005(8) 0.029(9) -0.002(9)
F11 0.064(6) 0.132(12) 0.077(7) -0.025(8) 0.012(5) -0.022(7)
F12 0.107(10) 0.117(12) 0.140(13) -0.045(11) 0.078(10) -0.008(9)
F13 0.099(10) 0.084(9) 0.119(11) 0.022(8) 0.034(8) 0.000(8)
S2 0.0534(19) 0.0418(17) 0.0359(15) -0.0075(13) -0.0009(13) -0.0001(14)
O21 0.079(8) 0.067(8) 0.036(5) 0.002(5) 0.010(5) 0.004(6)
O22 0.046(6) 0.075(8) 0.068(7) -0.018(7) 0.005(5) 0.002(6)
O23 0.069(7) 0.045(6) 0.061(6) -0.021(5) -0.018(5) 0.005(5)
C2 0.041(6) 0.050(8) 0.052(7) 0.009(7) 0.002(6) -0.002(6)
F21 0.094(8) 0.061(6) 0.051(5) -0.018(5) 0.022(5) -0.002(5)
F22 0.096(8) 0.074(7) 0.050(5) 0.019(5) 0.014(5) 0.026(6)
F23 0.084(8) 0.077(7) 0.086(8) 0.013(6) 0.042(6) -0.004(6)
S3 0.086(3) 0.0420(19) 0.0328(15) 0.0055(14) 0.0152(16) 0.0038(18)
O31 0.078(9) 0.054(7) 0.067(7) 0.015(5) 0.026(7) 0.011(6)
O32 0.117(12) 0.051(7) 0.068(8) 0.012(6) 0.033(8) 0.009(7)
O33 0.176(18) 0.078(10) 0.025(5) -0.001(6) -0.006(7) -0.009(11)
C3 0.074(11) 0.059(10) 0.040(7) 0.014(6) 0.016(7) -0.010(7)
F31 0.099(9) 0.100(10) 0.032(4) 0.000(4) -0.001(5) 0.012(6)
F32 0.083(8) 0.095(9) 0.074(7) 0.014(7) 0.030(6) 0.004(7)
F33 0.075(6) 0.060(6) 0.072(6) -0.002(5) 0.025(5) 0.013(5)
C4 0.105(18) 0.12(2) 0.036(8) 0.005(9) 0.012(10) 0.015(14)
Cl41 0.153(6) 0.117(5) 0.046(2) -0.004(3) -0.010(3) -0.047(5)
Cl42 0.104(4) 0.156(6) 0.050(2) 0.022(3) 0.024(2) 0.053(4)
Cl43 0.138(6) 0.125(6) 0.091(4) -0.047(4) 0.047(4) -0.056(5)

loop_
_atom_type_symbol
_atom_type_description
_atom_type_scat_dispersion_real
_atom_type_scat_dispersion_imag
_atom_type_scat_source
C C 0.0047 0.0021 'International Tables Vol C Tables 4.2.6.8 and 6.1.1.4'
H H 0.0000 0.0000 'International Tables Vol C Tables 4.2.6.8 and 6.1.1.4'
Cl Cl 0.1755 0.1995 'International Tables Vol C Tables 4.2.6.8 and 6.1.1.4'
Eu Eu 0.0285 4.5763 'International Tables Vol C Tables 4.2.6.8 and 6.1.1.4'
F F 0.0228 0.0132 'International Tables Vol C Tables 4.2.6.8 and 6.1.1.4'
N N 0.0086 0.0042 'International Tables Vol C Tables 4.2.6.8 and 6.1.1.4'
O O 0.0149 0.0079 'International Tables Vol C Tables 4.2.6.8 and 6.1.1.4'
S S 0.1477 0.1552 'International Tables Vol C Tables 4.2.6.8 and 6.1.1.4'

loop_
_geom_angle_atom_site_label_1
_geom_angle_atom_site_label_2
_geom_angle_atom_site_label_3
_geom_angle
_geom_angle_site_symmetry_1
_geom_angle_site_symmetry_3
_geom_angle_publ_flag
O1W Eu1 H3WA 147.3 . . ?
O2W Eu1 O1W 69.5(4) . . ?
O2W Eu1 H3WA 78.4 . . ?
O3W Eu1 O1W 138.2(4) . . ?
O3W Eu1 O2W 75.4(4) . . ?
O3W Eu1 H3WA 16.7 . . ?
O3W Eu1 O4W 137.1(3) . . ?
O3W Eu1 O13B 67.3(3) . . ?
O3W Eu1 O23B 71.3(3) . . ?
O4W Eu1 O1W 71.1(4) . . ?
O4W Eu1 O2W 140.4(4) . . ?
O4W Eu1 H3WA 139.9 . . ?
O4W Eu1 O13B 70.1(3) . . ?
O4W Eu1 O23B 135.2(3) . . ?
O12A Eu1 O1W 70.0(4) . . ?
O12A Eu1 O2W 74.1(3) . . ?
O12A Eu1 O3W 79.2(4) . . ?
O12A Eu1 H3WA 95.8 . . ?
O12A Eu1 O4W 89.1(4) . . ?
O12A Eu1 O13B 66.9(3) . . ?
O12A Eu1 O23B 135.3(3) . . ?
O12A Eu1 O11 135.9(3) . . ?
O13B Eu1 O1W 121.1(4) . . ?
O13B Eu1 O2W 129.7(3) . . ?
O13B Eu1 H3WA 75.4 . . ?
O22A Eu1 O1W 70.0(4) . . ?
O22A Eu1 O2W 98.1(3) . . ?
O22A Eu1 O3W 138.5(3) . . ?
O22A Eu1 H3WA 122.1 . . ?
O22A Eu1 O4W 71.7(3) . . ?
O22A Eu1 O12A 139.4(4) . . ?
O22A Eu1 O13B 132.1(3) . . ?
O22A Eu1 O23B 68.8(3) . . ?
O22A Eu1 O11 76.6(4) . . ?
O23B Eu1 O1W 112.7(4) . . ?
O23B Eu1 O2W 66.6(3) . . ?
O23B Eu1 H3WA 56.9 . . ?
O23B Eu1 O13B 126.1(4) . . ?
O11 Eu1 O1W 141.0(4) . . ?
O11 Eu1 O2W 136.5(3) . . ?
O11 Eu1 O3W 80.7(4) . . ?
O11 Eu1 H3WA 69.2 . . ?
O11 Eu1 O4W 79.7(4) . . ?
O11 Eu1 O13B 69.2(3) . . ?
O11 Eu1 O23B 71.5(3) . . ?
Eu1 O1W H1WA 110.1 . . ?
Eu1 O1W H1WB 110.4 . . ?
H1WA O1W H1WB 103.9 . . ?
Eu1 O2W H2WA 110.8 . . ?
Eu1 O2W H2WB 110.8 . . ?
H2WA O2W H2WB 103.2 . . ?
Eu1 O3W H3WA 109.3 . . ?
Eu1 O3W H3WB 110.3 . . ?
H3WA O3W H3WB 103.9 . . ?
Eu1 O4W H4WA 109.4 . . ?
Eu1 O4W H4WB 109.6 . . ?
H4WA O4W H4WB 104.5 . . ?
C12 O12A Eu1 131.6(9) . . ?
C13B O13B Eu1 137.2(10) . . ?
C13B O13C C13C 115.4(11) . . ?
C18 O18A C18A 118.5(13) . . ?
C12 N11 H11 118.5 . . ?
C12 N11 C19A 123.1(12) . . ?
C19A N11 H11 118.5 . . ?
O12A C12 N11 118.2(12) . . ?
O12A C12 C13 122.9(15) . . ?
N11 C12 C13 118.8(10) . . ?
C13A C13 C12 118.2(13) . . ?
C13A C13 C13B 123.5(11) . . ?
C13B C13 C12 118.3(11) . . ?
C13 C13A C14 131.9(14) . . ?
C19B C13A C13 119.4(12) . . ?
C19B C13A C14 108.6(11) . . ?
O13B C13B O13C 123.7(15) . . ?
O13B C13B C13 123.9(12) . . ?
O13C C13B C13 112.4(11) . . ?
O13C C13C H13A 109.5 . . ?
O13C C13C H13B 109.5 . . ?
O13C C13C H13C 109.5 . . ?
H13A C13C H13B 109.5 . . ?
H13A C13C H13C 109.5 . . ?
H13B C13C H13C 109.5 . . ?
C13A C14 H14 127.7 . . ?
C13A C14 C15 104.6(15) . . ?
C15 C14 H14 127.7 . . ?
C14 C15 H15 126.7 . . ?
C15A C15 C14 106.5(12) . . ?
C15A C15 H15 126.7 . . ?
C16 C15A C15 136.0(13) . . ?
C16 C15A C19B 119.2(17) . . ?
C19B C15A C15 104.8(16) . . ?
C15A C16 H16 118.9 . . ?
C15A C16 C17 122.3(13) . . ?
C17 C16 H16 118.9 . . ?
C16 C17 H17 120.3 . . ?
C18 C17 C16 119.3(17) . . ?
C18 C17 H17 120.3 . . ?
O18A C18 C17 126.4(17) . . ?
O18A C18 C19A 115.5(12) . . ?
C17 C18 C19A 118.1(15) . . ?
O18A C18A H18A 109.5 . . ?
O18A C18A H18B 109.5 . . ?
O18A C18A H18C 109.5 . . ?
H18A C18A H18B 109.5 . . ?
H18A C18A H18C 109.5 . . ?
H18B C18A H18C 109.5 . . ?
N11 C19A C18 123.0(13) . . ?
N11 C19A C19B 116.9(15) . . ?
C19B C19A C18 120.0(12) . . ?
C13A C19B C15A 115.4(14) . . ?
C13A C19B C19A 123.5(12) . . ?
C19A C19B C15A 121.0(17) . . ?
C22 O22A Eu1 143.1(10) . . ?
C23B O23B Eu1 139.0(10) . . ?
C23B O23C C23C 114.1(11) . . ?
C28 O28A C28A 119.4(11) . . ?
C22 N21 H21 119.4 . . ?
C29A N21 H21 119.4 . . ?
C29A N21 C22 121.2(11) . . ?
O22A C22 N21 116.2(14) . . ?
O22A C22 C23 123.5(14) . . ?
N21 C22 C23 120.3(10) . . ?
C22 C23 C23B 118.8(10) . . ?
C23A C23 C22 119.2(13) . . ?
C23A C23 C23B 122.0(11) . . ?
C23 C23A C24 135.4(13) . . ?
C23 C23A C29B 118.3(12) . . ?
C29B C23A C24 106.2(10) . . ?
O23B C23B O23C 120.6(14) . . ?
O23B C23B C23 126.1(12) . . ?
O23C C23B C23 113.3(10) . . ?
O23C C23C H23A 109.5 . . ?
O23C C23C H23B 109.5 . . ?
O23C C23C H23C 109.5 . . ?
H23A C23C H23B 109.5 . . ?
H23A C23C H23C 109.5 . . ?
H23B C23C H23C 109.5 . . ?
C23A C24 H24 126.8 . . ?
C25 C24 C23A 106.5(11) . . ?
C25 C24 H24 126.8 . . ?
C24 C25 H25 126.7 . . ?
C25A C25 C24 106.6(10) . . ?
C25A C25 H25 126.7 . . ?
C26 C25A C25 136.1(11) . . ?
C26 C25A C29B 116.2(14) . . ?
C29B C25A C25 107.7(13) . . ?
C25A C26 H26 119.9 . . ?
C25A C26 C27 120.2(11) . . ?
C27 C26 H26 119.9 . . ?
C26 C27 H27 119.2 . . ?
C28 C27 C26 121.7(14) . . ?
C28 C27 H27 119.2 . . ?
O28A C28 C29A 115.5(10) . . ?
C27 C28 O28A 124.8(13) . . ?
C27 C28 C29A 119.7(13) . . ?
O28A C28A H28A 109.5 . . ?
O28A C28A H28B 109.5 . . ?
O28A C28A H28C 109.5 . . ?
H28A C28A H28B 109.5 . . ?
H28A C28A H28C 109.5 . . ?
H28B C28A H28C 109.5 . . ?
N21 C29A C28 124.1(12) . . ?
N21 C29A C29B 118.8(12) . . ?
C29B C29A C28 117.1(11) . . ?
C25A C29B C23A 112.9(12) . . ?
C29A C29B C23A 122.2(10) . . ?
C29A C29B C25A 124.8(14) . . ?
O11 S1 C1 103.7(8) . . ?
O12 S1 O11 113.5(7) . . ?
O12 S1 C1 103.4(9) . . ?
O13 S1 O11 115.3(7) . . ?
O13 S1 O12 113.6(7) . . ?
O13 S1 C1 105.6(8) . . ?
S1 O11 Eu1 155.0(5) . . ?
F11 C1 S1 113.3(15) . . ?
F11 C1 F13 104.3(16) . . ?
F12 C1 S1 112.2(14) . . ?
F12 C1 F11 110.0(19) . . ?
F12 C1 F13 105.7(19) . . ?
F13 C1 S1 110.9(15) . . ?
O21 S2 O23 113.9(7) . . ?
O21 S2 C2 104.8(8) . . ?
O22 S2 O21 117.3(9) . . ?
O22 S2 O23 113.6(8) . . ?
O22 S2 C2 101.9(7) . . ?
O23 S2 C2 102.9(9) . . ?
F21 C2 S2 110.5(12) . . ?
F21 C2 F23 105.0(15) . . ?
F22 C2 S2 112.7(13) . . ?
F22 C2 F21 107.4(12) . . ?
F22 C2 F23 109.5(15) . . ?
F23 C2 S2 111.4(11) . . ?
O31 S3 C3 101.0(9) . . ?
O32 S3 O31 115.5(9) . . ?
O32 S3 O33 115.9(10) . . ?
O32 S3 C3 103.8(8) . . ?
O33 S3 O31 112.2(10) . . ?
O33 S3 C3 106.4(11) . . ?
F31 C3 S3 113.6(15) . . ?
F31 C3 F32 104.1(14) . . ?
F31 C3 F33 108.9(14) . . ?
F32 C3 S3 111.9(13) . . ?
F33 C3 S3 113.3(12) . . ?
F33 C3 F32 104.3(17) . . ?
Cl41 C4 H4 106.2 . . ?
Cl41 C4 Cl42 110.9(11) . . ?
Cl42 C4 H4 106.2 . . ?
Cl43 C4 H4 106.2 . . ?
Cl43 C4 Cl41 116.1(19) . . ?
Cl43 C4 Cl42 110.5(15) . . ?

loop_
_geom_bond_atom_site_label_1
_geom_bond_atom_site_label_2
_geom_bond_distance
_geom_bond_site_symmetry_2
_geom_bond_publ_flag
Eu1 O1W 2.507(13) . ?
Eu1 O2W 2.469(9) . ?
Eu1 O3W 2.413(9) . ?
Eu1 H3WA 2.8164 . ?
Eu1 O4W 2.434(9) . ?
Eu1 O12A 2.392(9) . ?
Eu1 O13B 2.464(9) . ?
Eu1 O22A 2.353(9) . ?
Eu1 O23B 2.448(9) . ?
Eu1 O11 2.393(9) . ?
O1W H1WA 0.8661 . ?
O1W H1WB 0.8662 . ?
O2W H2WA 0.8789 . ?
O2W H2WB 0.8792 . ?
O3W H3WA 0.8582 . ?
O3W H3WB 0.8590 . ?
O4W H4WA 0.8501 . ?
O4W H4WB 0.8511 . ?
O12A C12 1.266(13) . ?
O13B C13B 1.224(16) . ?
O13C C13B 1.314(15) . ?
O13C C13C 1.47(2) . ?
O18A C18 1.31(2) . ?
O18A C18A 1.45(2) . ?
N11 H11 0.8600 . ?
N11 C12 1.36(2) . ?
N11 C19A 1.365(16) . ?
C12 C13 1.475(17) . ?
C13 C13A 1.379(15) . ?
C13 C13B 1.48(2) . ?
C13A C14 1.511(18) . ?
C13A C19B 1.37(2) . ?
C13C H13A 0.9600 . ?
C13C H13B 0.9600 . ?
C13C H13C 0.9600 . ?
C14 H14 0.9300 . ?
C14 C15 1.54(3) . ?
C15 H15 0.9300 . ?
C15 C15A 1.54(3) . ?
C15A C16 1.34(3) . ?
C15A C19B 1.423(16) . ?
C16 H16 0.9300 . ?
C16 C17 1.45(3) . ?
C17 H17 0.9300 . ?
C17 C18 1.416(19) . ?
C18 C19A 1.44(2) . ?
C18A H18A 0.9600 . ?
C18A H18B 0.9600 . ?
C18A H18C 0.9600 . ?
C19A C19B 1.41(2) . ?
O22A C22 1.282(12) . ?
O23B C23B 1.218(14) . ?
O23C C23B 1.325(16) . ?
O23C C23C 1.389(19) . ?
O28A C28 1.393(17) . ?
O28A C28A 1.430(19) . ?
N21 H21 0.8600 . ?
N21 C22 1.388(19) . ?
N21 C29A 1.369(13) . ?
C22 C23 1.44(2) . ?
C23 C23A 1.374(15) . ?
C23 C23B 1.49(2) . ?
C23A C24 1.522(15) . ?
C23A C29B 1.43(2) . ?
C23C H23A 0.9600 . ?
C23C H23B 0.9600 . ?
C23C H23C 0.9600 . ?
C24 H24 0.9300 . ?
C24 C25 1.507(18) . ?
C25 H25 0.9300 . ?
C25 C25A 1.50(2) . ?
C25A C26 1.37(2) . ?
C25A C29B 1.410(15) . ?
C26 H26 0.9300 . ?
C26 C27 1.43(2) . ?
C27 H27 0.9300 . ?
C27 C28 1.364(16) . ?
C28 C29A 1.401(19) . ?
C28A H28A 0.9600 . ?
C28A H28B 0.9600 . ?
C28A H28C 0.9600 . ?
C29A C29B 1.390(19) . ?
S1 O11 1.486(9) . ?
S1 O12 1.425(12) . ?
S1 O13 1.410(10) . ?
S1 C1 1.79(2) . ?
C1 F11 1.33(2) . ?
C1 F12 1.30(2) . ?
C1 F13 1.35(2) . ?
S2 O21 1.430(12) . ?
S2 O22 1.376(12) . ?
S2 O23 1.434(11) . ?
S2 C2 1.831(19) . ?
C2 F21 1.328(19) . ?
C2 F22 1.304(17) . ?
C2 F23 1.33(2) . ?
S3 O31 1.455(16) . ?
S3 O32 1.417(13) . ?
S3 O33 1.419(14) . ?
S3 C3 1.79(2) . ?
C3 F31 1.318(19) . ?
C3 F32 1.36(2) . ?
C3 F33 1.334(19) . ?
C4 H4 0.9800 . ?
C4 Cl41 1.72(3) . ?
C4 Cl42 1.79(3) . ?
C4 Cl43 1.66(3) . ?

loop_
_geom_torsion_atom_site_label_1
_geom_torsion_atom_site_label_2
_geom_torsion_atom_site_label_3
_geom_torsion_atom_site_label_4
_geom_torsion
_geom_torsion_site_symmetry_1
_geom_torsion_site_symmetry_2
_geom_torsion_site_symmetry_3
_geom_torsion_site_symmetry_4
_geom_torsion_publ_flag
Eu1 O12A C12 N11 -135.0(11) . . . . ?
Eu1 O12A C12 C13 48.0(19) . . . . ?
Eu1 O13B C13B O13C 171.5(9) . . . . ?
Eu1 O13B C13B C13 -10(2) . . . . ?
Eu1 O22A C22 N21 -172.2(11) . . . . ?
Eu1 O22A C22 C23 5(3) . . . . ?
Eu1 O23B C23B O23C -173.6(9) . . . . ?
Eu1 O23B C23B C23 6(2) . . . . ?
O12A C12 C13 C13A 178.3(12) . . . . ?
O12A C12 C13 C13B -3.8(19) . . . . ?
O18A C18 C19A N11 2(2) . . . . ?
O18A C18 C19A C19B 179.4(14) . . . . ?
N11 C12 C13 C13A 1.4(18) . . . . ?
N11 C12 C13 C13B 179.2(12) . . . . ?
N11 C19A C19B C13A -4(2) . . . . ?
N11 C19A C19B C15A 177.8(14) . . . . ?
C12 N11 C19A C18 -179.0(14) . . . . ?
C12 N11 C19A C19B 4(2) . . . . ?
C12 C13 C13A C14 -179.3(13) . . . . ?
C12 C13 C13A C19B -1.1(18) . . . . ?
C12 C13 C13B O13B -14(2) . . . . ?
C12 C13 C13B O13C 164.3(11) . . . . ?
C13 C13A C14 C15 179.2(14) . . . . ?
C13 C13A C19B C15A -179.1(13) . . . . ?
C13 C13A C19B C19A 2(2) . . . . ?
C13A C13 C13B O13B 163.8(13) . . . . ?
C13A C13 C13B O13C -18.0(18) . . . . ?
C13A C14 C15 C15A -0.9(18) . . . . ?
C13B C13 C13A C14 3(2) . . . . ?
C13B C13 C13A C19B -178.8(13) . . . . ?
C13C O13C C13B O13B -6(2) . . . . ?
C13C O13C C13B C13 175.8(13) . . . . ?
C14 C13A C19B C15A -0.5(18) . . . . ?
C14 C13A C19B C19A -179.1(14) . . . . ?
C14 C15 C15A C16 177(2) . . . . ?
C14 C15 C15A C19B 0.7(19) . . . . ?
C15 C15A C16 C17 -178.2(19) . . . . ?
C15 C15A C19B C13A -0.1(19) . . . . ?
C15 C15A C19B C19A 178.5(15) . . . . ?
C15A C16 C17 C18 1(3) . . . . ?
C16 C15A C19B C13A -177.6(15) . . . . ?
C16 C15A C19B C19A 1(2) . . . . ?
C16 C17 C18 O18A 179.8(17) . . . . ?
C16 C17 C18 C19A 1(3) . . . . ?
C17 C18 C19A N11 -178.7(15) . . . . ?
C17 C18 C19A C19B -2(2) . . . . ?
C18 C19A C19B C13A 179.3(14) . . . . ?
C18 C19A C19B C15A 1(2) . . . . ?
C18A O18A C18 C17 3(3) . . . . ?
C18A O18A C18 C19A -178.6(14) . . . . ?
C19A N11 C12 O12A 180.0(13) . . . . ?
C19A N11 C12 C13 -3.0(19) . . . . ?
C19B C13A C14 C15 0.9(16) . . . . ?
C19B C15A C16 C17 -2(3) . . . . ?
O22A C22 C23 C23A -175.1(14) . . . . ?
O22A C22 C23 C23B 5(2) . . . . ?
O28A C28 C29A N21 -5(2) . . . . ?
O28A C28 C29A C29B 172.6(12) . . . . ?
N21 C22 C23 C23A 2(2) . . . . ?
N21 C22 C23 C23B -177.4(12) . . . . ?
N21 C29A C29B C23A 0(2) . . . . ?
N21 C29A C29B C25A -178.4(13) . . . . ?
C22 N21 C29A C28 176.6(13) . . . . ?
C22 N21 C29A C29B -0.5(19) . . . . ?
C22 C23 C23A C24 -177.5(15) . . . . ?
C22 C23 C23A C29B -3(2) . . . . ?
C22 C23 C23B O23B -10(2) . . . . ?
C22 C23 C23B O23C 169.5(12) . . . . ?
C23 C23A C24 C25 179.6(16) . . . . ?
C23 C23A C29B C25A -179.9(13) . . . . ?
C23 C23A C29B C29A 1(2) . . . . ?
C23A C23 C23B O23B 170.0(14) . . . . ?
C23A C23 C23B O23C -10.2(18) . . . . ?
C23A C24 C25 C25A -3.5(15) . . . . ?
C23B C23 C23A C24 2(2) . . . . ?
C23B C23 C23A C29B 177.1(12) . . . . ?
C23C O23C C23B O23B 1.4(18) . . . . ?
C23C O23C C23B C23 -178.4(12) . . . . ?
C24 C23A C29B C25A -3.6(16) . . . . ?
C24 C23A C29B C29A 177.7(12) . . . . ?
C24 C25 C25A C26 -177.9(18) . . . . ?
C24 C25 C25A C29B 1.4(16) . . . . ?
C25 C25A C26 C27 178.7(16) . . . . ?
C25 C25A C29B C23A 1.4(17) . . . . ?
C25 C25A C29B C29A -179.9(13) . . . . ?
C25A C26 C27 C28 -3(2) . . . . ?
C26 C25A C29B C23A -179.1(14) . . . . ?
C26 C25A C29B C29A 0(2) . . . . ?
C26 C27 C28 O28A -173.2(13) . . . . ?
C26 C27 C28 C29A 7(2) . . . . ?
C27 C28 C29A N21 175.7(13) . . . . ?
C27 C28 C29A C29B -7(2) . . . . ?
C28 C29A C29B C23A -177.1(13) . . . . ?
C28 C29A C29B C25A 4(2) . . . . ?
C28A O28A C28 C27 -41(2) . . . . ?
C28A O28A C28 C29A 139.6(15) . . . . ?
C29A N21 C22 O22A 176.9(13) . . . . ?
C29A N21 C22 C23 -1(2) . . . . ?
C29B C23A C24 C25 4.3(15) . . . . ?
C29B C25A C26 C27 -1(2) . . . . ?
O11 S1 C1 F11 52.4(16) . . . . ?
O11 S1 C1 F12 177.7(14) . . . . ?
O11 S1 C1 F13 -64.4(14) . . . . ?
O12 S1 O11 Eu1 -136.7(16) . . . . ?
O12 S1 C1 F11 -66.3(16) . . . . ?
O12 S1 C1 F12 59.0(17) . . . . ?
O12 S1 C1 F13 176.9(13) . . . . ?
O13 S1 O11 Eu1 -3(2) . . . . ?
O13 S1 C1 F11 174.0(14) . . . . ?
O13 S1 C1 F12 -60.6(17) . . . . ?
O13 S1 C1 F13 57.2(15) . . . . ?
C1 S1 O11 Eu1 111.8(17) . . . . ?
O21 S2 C2 F21 60.2(11) . . . . ?
O21 S2 C2 F22 -179.7(12) . . . . ?
O21 S2 C2 F23 -56.1(14) . . . . ?
O22 S2 C2 F21 -62.5(12) . . . . ?
O22 S2 C2 F22 57.7(14) . . . . ?
O22 S2 C2 F23 -178.8(13) . . . . ?
O23 S2 C2 F21 179.6(10) . . . . ?
O23 S2 C2 F22 -60.3(13) . . . . ?
O23 S2 C2 F23 63.3(13) . . . . ?
O31 S3 C3 F31 58.0(13) . . . . ?
O31 S3 C3 F32 175.5(12) . . . . ?
O31 S3 C3 F33 -67.0(14) . . . . ?
O32 S3 C3 F31 -62.0(15) . . . . ?
O32 S3 C3 F32 55.5(14) . . . . ?
O32 S3 C3 F33 173.1(14) . . . . ?
O33 S3 C3 F31 175.3(13) . . . . ?
O33 S3 C3 F32 -67.3(14) . . . . ?
O33 S3 C3 F33 50.3(17) . . . . ?
